data_4071756
loop_
_publ_author_name
'Takao, Toshiro'
'Akiyoshi, Kazunori'
'Suzuki, Hiroharu'

_publ_section_title
;
 Preparation and Properties of Diruthenium Hydrido Complexes Having a
 Bridging Benzoquinone Ligand: Formation of an Alcohol Adduct of a
 \m-\h2:\h2-Benzoquinone Complex through Hydrogen Bonding
;
_journal_issue 16
_journal_name_full Organometallics
_journal_page_first 4199
_journal_paper_doi 10.1021/om800363f
_journal_volume 27
_journal_year 2008
_chemical_formula_sum 'C41 H51 O4.5 Ru2'
_chemical_formula_weight 817.96
_chemical_name_systematic
; 
 ? 
;
_space_group_IT_number 14
_symmetry_cell_setting monoclinic
_symmetry_space_group_name_Hall '-P 2yn'
_symmetry_space_group_name_H-M 'P 1 21/n 1'
_atom_sites_solution_hydrogens geom
_atom_sites_solution_primary direct
_atom_sites_solution_secondary difmap
_audit_creation_method SHELXL-97
_cell_angle_alpha 90.00
_cell_angle_beta 103.5980(7)
_cell_angle_gamma 90.00
_cell_formula_units_Z 4
_cell_length_a 8.64090(16)
_cell_length_b 33.7320(6)
_cell_length_c 13.1044(3)
_cell_measurement_reflns_used 60471
_cell_measurement_temperature 193(2)
_cell_measurement_theta_max 27.48
_cell_measurement_theta_min 3.03
_cell_volume 3712.54(13)
_computing_cell_refinement 'PROCESS-AUTO (T.Higashi, 1998)'
_computing_data_collection 'PROCESS-AUTO (T.Higashi, 1998)'
_computing_data_reduction 'PROCESS-AUTO (T.Higashi, 1998)'
_computing_molecular_graphics 'ORTEX (P.McArdle, 1995)'
_computing_publication_material SHELXL-97
_computing_structure_refinement 'SHELXL-97 (Sheldrick, 1997)'
_computing_structure_solution 'SHELXS-97 (Sheldrick, 1990)'
_diffrn_ambient_temperature 193(2)
_diffrn_detector_area_resol_mean 100
_diffrn_measured_fraction_theta_full 0.996
_diffrn_measured_fraction_theta_max 0.996
_diffrn_measurement_device_type 'Rigaku R-AXIS RAPID Imaging Plate'
_diffrn_measurement_method 'oscillation photograph'
_diffrn_radiation_monochromator graphite
_diffrn_radiation_source 'Rigaku Rotating Anode ultraX18'
_diffrn_radiation_type MoK\a
_diffrn_radiation_wavelength 0.71069
_diffrn_reflns_av_R_equivalents 0.0214
_diffrn_reflns_av_sigmaI/netI 0.0119
_diffrn_reflns_limit_h_max 10
_diffrn_reflns_limit_h_min -11
_diffrn_reflns_limit_k_max 43
_diffrn_reflns_limit_k_min -43
_diffrn_reflns_limit_l_max 17
_diffrn_reflns_limit_l_min -17
_diffrn_reflns_number 60471
_diffrn_reflns_theta_full 27.48
_diffrn_reflns_theta_max 27.48
_diffrn_reflns_theta_min 3.03
_exptl_absorpt_coefficient_mu 0.854
_exptl_absorpt_correction_T_max 1.0000
_exptl_absorpt_correction_T_min 0.8747
_exptl_absorpt_correction_type empirical
_exptl_absorpt_process_details 'ABSCOR (T.Higashi, 2001)'
_exptl_crystal_colour red
_exptl_crystal_density_diffrn 1.463
_exptl_crystal_density_meas ?
_exptl_crystal_density_method 'not measured'
_exptl_crystal_description platelet
_exptl_crystal_F_000 1684
_exptl_crystal_size_max 0.350
_exptl_crystal_size_mid 0.300
_exptl_crystal_size_min 0.100
_refine_diff_density_max 0.378
_refine_diff_density_min -0.354
_refine_diff_density_rms 0.051
_refine_ls_extinction_method none
_refine_ls_goodness_of_fit_ref 1.055
_refine_ls_hydrogen_treatment mixed
_refine_ls_matrix_type full
_refine_ls_number_parameters 513
_refine_ls_number_reflns 8463
_refine_ls_number_restraints 0
_refine_ls_restrained_S_all 1.055
_refine_ls_R_factor_all 0.0217
_refine_ls_R_factor_gt 0.0192
_refine_ls_shift/su_max 0.002
_refine_ls_shift/su_mean 0.000
_refine_ls_structure_factor_coef Fsqd
_refine_ls_weighting_details 'calc w=1/[\s^2^(Fo^2^)+(0.0267P)^2^+1.5376P] where P=(Fo^2^+2Fc^2^)/3'
_refine_ls_weighting_scheme calc
_refine_ls_wR_factor_gt 0.0494
_refine_ls_wR_factor_ref 0.0508
_reflns_number_gt 7765
_reflns_number_total 8647
_reflns_threshold_expression >2sigma(I)
_cod_data_source_file om800363f-file002.cif
_cod_data_source_block 2a-PhOH
_cod_depositor_comments
;
The following automatic conversions were performed:
'_atom_site_symetry_multiplicity' tag replaced with
'_atom_site_symmetry_multiplicity'.

Automatic conversion script
Id: cif_correct_tags 1440 2010-10-19 06:21:57Z saulius 

The following automatic conversions were performed:

'_symmetry_cell_setting' value 'Monoclinic' changed to 'monoclinic'
according to /home/saulius/struct/CIF-dictionaries/cif_core.dic
dictionary named 'cif_core.dic' version 2.4.1 from 2010-06-29.

Automatic conversion script
Id: cif_fix_values 1715 2011-07-08 13:25:40Z adriana 

The following automatic conversions were performed:

'_exptl_crystal_density_meas' value 'not measured' was changed to '?'
- the value is perceived as not measured.

Automatic conversion script
Id: cif_fix_values 3008 2015-01-20 13:52:24Z robertas 
;
_cod_original_cell_volume 3712.54(12)
_cod_original_sg_symbol_H-M P21/n
_cod_original_formula_sum 'C41 H51 O4.50 Ru2'
_cod_database_code 4071756

loop_
_symmetry_equiv_pos_as_xyz
'x, y, z'
'x+1/2, -y+1/2, z+1/2'
'-x, -y, -z'
'-x-1/2, y-1/2, -z-1/2'

loop_
_atom_site_label
_atom_site_type_symbol
_atom_site_fract_x
_atom_site_fract_y
_atom_site_fract_z
_atom_site_U_iso_or_equiv
_atom_site_adp_type
_atom_site_occupancy
_atom_site_symmetry_multiplicity
_atom_site_calc_flag
_atom_site_refinement_flags
Ru1 Ru 0.258591(12) 0.121591(3) 0.475843(8) 0.02169(4) Uani 1 1 d .
Ru2 Ru 0.241411(13) 0.149351(3) 0.276978(9) 0.02384(4) Uani 1 1 d .
C1 C 0.52806(16) 0.16710(4) 0.44218(12) 0.0285(3) Uani 1 1 d .
C2 C 0.51174(16) 0.13320(4) 0.50807(12) 0.0261(3) Uani 1 1 d .
C3 C 0.48277(16) 0.09430(4) 0.46627(11) 0.0252(3) Uani 1 1 d .
C4 C 0.47101(16) 0.08679(4) 0.35513(12) 0.0266(3) Uani 1 1 d .
C5 C 0.47021(18) 0.12123(5) 0.28758(12) 0.0291(3) Uani 1 1 d .
C6 C 0.49583(17) 0.16022(5) 0.32942(13) 0.0295(3) Uani 1 1 d .
O1 O 0.57377(13) 0.19981(3) 0.48243(10) 0.0395(3) Uani 1 1 d .
O2 O 0.46802(14) 0.05252(3) 0.31918(9) 0.0357(2) Uani 1 1 d .
C7 C 0.27585(17) 0.10239(4) 0.63758(11) 0.0274(3) Uani 1 1 d .
C8 C 0.17362(17) 0.07558(4) 0.56819(11) 0.0278(3) Uani 1 1 d .
C9 C 0.03543(17) 0.09738(5) 0.51372(12) 0.0305(3) Uani 1 1 d .
C10 C 0.05500(18) 0.13745(5) 0.54614(13) 0.0322(3) Uani 1 1 d .
C11 C 0.20643(18) 0.14108(5) 0.62165(12) 0.0306(3) Uani 1 1 d .
C12 C 0.42172(19) 0.09095(5) 0.71888(12) 0.0369(3) Uani 1 1 d .
H12A H 0.4915 0.1141 0.7368 0.055 Uiso 1 1 calc R
H12B H 0.4784 0.0699 0.6911 0.055 Uiso 1 1 calc R
H12C H 0.3908 0.0814 0.7819 0.055 Uiso 1 1 calc R
C13 C 0.1950(2) 0.03180(5) 0.56289(14) 0.0380(4) Uani 1 1 d .
H13A H 0.1468 0.0224 0.4917 0.057 Uiso 1 1 calc R
H13B H 0.1434 0.0187 0.6129 0.057 Uiso 1 1 calc R
H13C H 0.3089 0.0255 0.5806 0.057 Uiso 1 1 calc R
C14 C -0.10624(19) 0.07912(6) 0.44058(14) 0.0420(4) Uani 1 1 d .
H14A H -0.0703 0.0613 0.3918 0.063 Uiso 1 1 calc R
H14B H -0.1730 0.1001 0.4009 0.063 Uiso 1 1 calc R
H14C H -0.1681 0.0641 0.4812 0.063 Uiso 1 1 calc R
C15 C -0.0635(2) 0.17019(6) 0.51522(18) 0.0499(5) Uani 1 1 d .
H15A H -0.0076 0.1949 0.5081 0.075 Uiso 1 1 calc R
H15B H -0.1241 0.1734 0.5692 0.075 Uiso 1 1 calc R
H15C H -0.1366 0.1637 0.4480 0.075 Uiso 1 1 calc R
C16 C 0.2695(2) 0.17803(6) 0.67976(16) 0.0454(4) Uani 1 1 d .
H16A H 0.2315 0.2012 0.6358 0.068 Uiso 1 1 calc R
H16B H 0.3861 0.1775 0.6969 0.068 Uiso 1 1 calc R
H16C H 0.2321 0.1796 0.7447 0.068 Uiso 1 1 calc R
C17 C 0.2232(2) 0.16563(5) 0.11294(13) 0.0378(4) Uani 1 1 d .
C18 C 0.1810(2) 0.19943(5) 0.16641(14) 0.0446(4) Uani 1 1 d .
C19 C 0.0407(2) 0.18981(5) 0.20100(13) 0.0423(4) Uani 1 1 d .
C20 C -0.00158(19) 0.15063(5) 0.17234(13) 0.0355(3) Uani 1 1 d .
C21 C 0.1122(2) 0.13498(5) 0.11888(12) 0.0330(3) Uani 1 1 d .
C22 C 0.3504(3) 0.16423(9) 0.05364(18) 0.0694(7) Uani 1 1 d .
H22A H 0.4487 0.1756 0.0967 0.104 Uiso 1 1 calc R
H22B H 0.3170 0.1796 -0.0113 0.104 Uiso 1 1 calc R
H22C H 0.3694 0.1366 0.0365 0.104 Uiso 1 1 calc R
C23 C 0.2603(4) 0.23912(7) 0.1738(2) 0.0800(9) Uani 1 1 d .
H23A H 0.2461 0.2529 0.2368 0.120 Uiso 1 1 calc R
H23B H 0.2126 0.2548 0.1115 0.120 Uiso 1 1 calc R
H23C H 0.3742 0.2356 0.1781 0.120 Uiso 1 1 calc R
C24 C -0.0521(3) 0.21787(8) 0.25316(19) 0.0776(9) Uani 1 1 d .
H24A H 0.0198 0.2380 0.2922 0.116 Uiso 1 1 calc R
H24B H -0.1014 0.2031 0.3016 0.116 Uiso 1 1 calc R
H24C H -0.1351 0.2308 0.1996 0.116 Uiso 1 1 calc R
C25 C -0.1485(2) 0.12920(9) 0.18592(18) 0.0637(6) Uani 1 1 d .
H25A H -0.1233 0.1012 0.2010 0.096 Uiso 1 1 calc R
H25B H -0.2324 0.1315 0.1213 0.096 Uiso 1 1 calc R
H25C H -0.1853 0.1411 0.2443 0.096 Uiso 1 1 calc R
C26 C 0.1044(3) 0.09526(6) 0.06737(15) 0.0575(6) Uani 1 1 d .
H26A H 0.0527 0.0763 0.1053 0.086 Uiso 1 1 calc R
H26B H 0.2125 0.0861 0.0686 0.086 Uiso 1 1 calc R
H26C H 0.0430 0.0973 -0.0055 0.086 Uiso 1 1 calc R
C27 C 0.4462(2) 0.28931(5) 0.40249(13) 0.0364(3) Uani 1 1 d .
O3 O 0.57793(15) 0.26939(4) 0.39142(12) 0.0470(3) Uani 1 1 d .
H27A H 0.5805 0.2470 0.4198 0.057(7) Uiso 1 1 calc R
C28 C 0.3353(2) 0.27310(6) 0.45205(14) 0.0416(4) Uani 1 1 d .
C29 C 0.2021(3) 0.29483(6) 0.45833(16) 0.0486(4) Uani 1 1 d .
C30 C 0.1774(3) 0.33253(6) 0.41664(16) 0.0484(4) Uani 1 1 d .
C31 C 0.2882(3) 0.34861(6) 0.36887(17) 0.0495(5) Uani 1 1 d .
C32 C 0.4216(2) 0.32728(6) 0.36125(16) 0.0457(4) Uani 1 1 d .
C33 C 0.2042(2) -0.02147(5) 0.30519(13) 0.0339(3) Uani 1 1 d .
O4 O 0.35177(15) -0.01660(4) 0.36888(10) 0.0419(3) Uani 1 1 d .
H33A H 0.3848 0.0064 0.3612 0.055(7) Uiso 1 1 calc R
C34 C 0.1135(2) 0.01002(5) 0.25500(15) 0.0420(4) Uani 1 1 d .
C35 C -0.0353(2) 0.00310(6) 0.19071(17) 0.0487(4) Uani 1 1 d .
C36 C -0.0968(2) -0.03484(6) 0.17545(16) 0.0467(4) Uani 1 1 d .
C37 C -0.0071(2) -0.06595(6) 0.22672(15) 0.0425(4) Uani 1 1 d .
C38 C 0.1419(2) -0.05962(5) 0.29142(14) 0.0387(4) Uani 1 1 d .
C39 C 0.5348(3) 0.02991(10) 0.07153(19) 0.0762(8) Uani 1 1 d .
O5 O 0.5666(4) 0.05546(8) 0.1348(2) 0.0554(7) Uani 0.50 1 d P
C40 C 0.4417(3) -0.00120(10) 0.09055(18) 0.0760(8) Uani 1 1 d .
H40A H 0.4025 -0.0017 0.1525 0.093(9) Uiso 1 1 calc R
C41 C 0.4073(3) -0.03078(11) 0.0202(2) 0.0784(8) Uani 1 1 d .
H41A H 0.3435 -0.0524 0.0324 0.085(10) Uiso 1 1 calc R
H2A H 0.558(2) 0.1373(5) 0.5826(14) 0.029(4) Uiso 1 1 d .
H3A H 0.509(2) 0.0723(5) 0.5100(13) 0.025(4) Uiso 1 1 d .
H5A H 0.488(2) 0.1141(6) 0.2206(16) 0.037(5) Uiso 1 1 d .
H6A H 0.528(2) 0.1804(6) 0.2902(15) 0.036(5) Uiso 1 1 d .
H28A H 0.349(2) 0.2476(6) 0.4809(16) 0.042(5) Uiso 1 1 d .
H29A H 0.125(3) 0.2827(8) 0.491(2) 0.068(7) Uiso 1 1 d .
H30A H 0.090(3) 0.3485(7) 0.4227(19) 0.061(7) Uiso 1 1 d .
H31A H 0.273(3) 0.3743(7) 0.3418(19) 0.058(7) Uiso 1 1 d .
H32A H 0.499(3) 0.3385(7) 0.3321(18) 0.054(6) Uiso 1 1 d .
H34A H 0.152(3) 0.0346(7) 0.2641(17) 0.049(6) Uiso 1 1 d .
H35A H -0.092(3) 0.0238(7) 0.1559(19) 0.056(6) Uiso 1 1 d .
H36A H -0.195(3) -0.0386(7) 0.1330(18) 0.056(6) Uiso 1 1 d .
H37A H -0.049(3) -0.0916(8) 0.2174(19) 0.062(7) Uiso 1 1 d .
H38A H 0.206(3) -0.0803(7) 0.3286(17) 0.048(6) Uiso 1 1 d .
H1 H 0.172(3) 0.1115(7) 0.3427(17) 0.054(6) Uiso 1 1 d .
H2 H 0.221(3) 0.1663(7) 0.4026(18) 0.058(6) Uiso 1 1 d .

loop_
_atom_site_aniso_label
_atom_site_aniso_U_11
_atom_site_aniso_U_22
_atom_site_aniso_U_33
_atom_site_aniso_U_23
_atom_site_aniso_U_13
_atom_site_aniso_U_12
Ru1 0.01660(6) 0.02380(6) 0.02400(6) 0.00112(4) 0.00339(4) 0.00113(4)
Ru2 0.02073(6) 0.02483(6) 0.02428(6) 0.00337(4) 0.00193(4) 0.00126(4)
C1 0.0151(6) 0.0281(7) 0.0401(8) 0.0001(6) 0.0020(5) 0.0016(5)
C2 0.0169(6) 0.0316(7) 0.0282(7) -0.0007(6) 0.0023(5) 0.0005(5)
C3 0.0185(6) 0.0272(7) 0.0290(7) 0.0041(5) 0.0042(5) 0.0039(5)
C4 0.0179(6) 0.0289(7) 0.0326(7) -0.0004(6) 0.0052(5) 0.0043(5)
C5 0.0247(7) 0.0354(8) 0.0284(7) 0.0034(6) 0.0084(6) 0.0044(6)
C6 0.0212(6) 0.0309(7) 0.0362(8) 0.0084(6) 0.0061(6) -0.0011(6)
O1 0.0318(6) 0.0280(5) 0.0532(7) -0.0033(5) -0.0013(5) -0.0037(5)
O2 0.0384(6) 0.0295(5) 0.0393(6) -0.0055(4) 0.0093(5) 0.0049(5)
C7 0.0256(7) 0.0325(7) 0.0250(7) 0.0008(5) 0.0075(5) -0.0014(6)
C8 0.0254(7) 0.0317(7) 0.0269(7) 0.0008(5) 0.0078(5) -0.0036(6)
C9 0.0213(6) 0.0403(8) 0.0313(7) 0.0013(6) 0.0093(6) -0.0038(6)
C10 0.0236(7) 0.0385(8) 0.0372(8) 0.0017(6) 0.0128(6) 0.0045(6)
C11 0.0299(7) 0.0324(7) 0.0320(8) -0.0032(6) 0.0121(6) -0.0002(6)
C12 0.0325(8) 0.0466(9) 0.0287(7) 0.0031(7) 0.0018(6) -0.0008(7)
C13 0.0438(9) 0.0307(8) 0.0413(9) -0.0017(6) 0.0135(7) -0.0057(7)
C14 0.0255(7) 0.0599(11) 0.0392(9) 0.0007(8) 0.0048(7) -0.0109(7)
C15 0.0356(9) 0.0544(11) 0.0627(12) 0.0042(9) 0.0172(9) 0.0172(8)
C16 0.0502(10) 0.0391(9) 0.0494(10) -0.0141(8) 0.0168(8) -0.0053(8)
C17 0.0331(8) 0.0485(10) 0.0293(8) 0.0153(7) 0.0025(6) 0.0013(7)
C18 0.0520(10) 0.0317(8) 0.0373(9) 0.0128(7) -0.0155(8) -0.0040(7)
C19 0.0460(10) 0.0442(9) 0.0294(8) 0.0037(7) -0.0055(7) 0.0202(8)
C20 0.0262(7) 0.0482(9) 0.0278(7) 0.0089(6) -0.0021(6) 0.0030(7)
C21 0.0384(8) 0.0335(8) 0.0235(7) 0.0037(6) 0.0000(6) 0.0019(7)
C22 0.0484(12) 0.116(2) 0.0475(12) 0.0369(13) 0.0183(10) 0.0069(13)
C23 0.106(2) 0.0428(11) 0.0643(14) 0.0239(10) -0.0341(14) -0.0272(12)
C24 0.0950(19) 0.0781(16) 0.0493(12) -0.0040(11) -0.0040(12) 0.0578(15)
C25 0.0316(9) 0.1053(19) 0.0484(12) 0.0234(12) -0.0022(8) -0.0108(11)
C26 0.0877(16) 0.0403(10) 0.0357(9) -0.0054(8) -0.0033(10) 0.0078(10)
C27 0.0350(8) 0.0349(8) 0.0366(8) -0.0034(6) 0.0031(7) -0.0036(7)
O3 0.0400(7) 0.0375(7) 0.0651(9) 0.0046(6) 0.0156(6) 0.0006(5)
C28 0.0493(10) 0.0364(9) 0.0403(9) 0.0015(7) 0.0128(8) -0.0009(8)
C29 0.0514(11) 0.0536(11) 0.0448(10) 0.0013(8) 0.0197(9) 0.0018(9)
C30 0.0468(10) 0.0530(11) 0.0440(10) -0.0011(8) 0.0081(8) 0.0112(9)
C31 0.0512(11) 0.0404(10) 0.0530(11) 0.0095(8) 0.0043(9) 0.0060(8)
C32 0.0424(10) 0.0406(9) 0.0533(11) 0.0088(8) 0.0095(8) -0.0031(8)
C33 0.0395(8) 0.0324(8) 0.0317(8) 0.0008(6) 0.0123(6) 0.0042(7)
O4 0.0433(7) 0.0323(6) 0.0460(7) 0.0050(5) 0.0022(5) 0.0044(5)
C34 0.0430(9) 0.0305(8) 0.0503(10) 0.0059(7) 0.0067(8) -0.0009(7)
C35 0.0444(10) 0.0425(10) 0.0553(11) 0.0109(9) 0.0038(9) 0.0021(8)
C36 0.0424(10) 0.0513(11) 0.0456(10) -0.0033(8) 0.0089(8) -0.0062(8)
C37 0.0515(10) 0.0344(9) 0.0468(10) -0.0072(7) 0.0223(8) -0.0057(8)
C38 0.0492(10) 0.0299(8) 0.0412(9) 0.0004(7) 0.0189(8) 0.0051(7)
C39 0.0684(15) 0.118(2) 0.0421(12) -0.0007(13) 0.0117(11) 0.0451(16)
O5 0.078(2) 0.0447(15) 0.0511(16) -0.0152(13) 0.0296(15) -0.0127(14)
C40 0.0680(15) 0.123(2) 0.0406(12) 0.0018(13) 0.0210(11) 0.0359(16)
C41 0.0692(16) 0.118(2) 0.0506(13) 0.0049(14) 0.0182(12) 0.0301(17)

loop_
_atom_type_symbol
_atom_type_description
_atom_type_scat_dispersion_real
_atom_type_scat_dispersion_imag
_atom_type_scat_source
C C 0.0033 0.0016 'International Tables Vol C Tables 4.2.6.8 and 6.1.1.4'
H H 0.0000 0.0000 'International Tables Vol C Tables 4.2.6.8 and 6.1.1.4'
O O 0.0106 0.0060 'International Tables Vol C Tables 4.2.6.8 and 6.1.1.4'
Ru Ru -1.2594 0.8363 'International Tables Vol C Tables 4.2.6.8 and 6.1.1.4'

loop_
_geom_angle_atom_site_label_1
_geom_angle_atom_site_label_2
_geom_angle_atom_site_label_3
_geom_angle
_geom_angle_site_symmetry_3
C2 Ru1 C11 100.56(6) .
C2 Ru1 C3 38.25(5) .
C11 Ru1 C3 123.52(6) .
C2 Ru1 C7 91.66(5) .
C11 Ru1 C7 38.37(6) .
C3 Ru1 C7 94.12(5) .
C2 Ru1 C8 118.27(6) .
C11 Ru1 C8 64.07(6) .
C3 Ru1 C8 98.64(5) .
C7 Ru1 C8 38.09(5) .
C2 Ru1 C10 137.22(6) .
C11 Ru1 C10 38.39(6) .
C3 Ru1 C10 157.44(6) .
C7 Ru1 C10 63.40(6) .
C8 Ru1 C10 62.91(6) .
C2 Ru1 C9 154.21(6) .
C11 Ru1 C9 63.22(6) .
C3 Ru1 C9 132.76(6) .
C7 Ru1 C9 63.02(5) .
C8 Ru1 C9 37.73(5) .
C10 Ru1 C9 36.75(6) .
C2 Ru1 Ru2 87.14(4) .
C11 Ru1 Ru2 139.41(4) .
C3 Ru1 Ru2 86.54(4) .
C7 Ru1 Ru2 177.15(4) .
C8 Ru1 Ru2 144.55(4) .
C10 Ru1 Ru2 116.01(4) .
C9 Ru1 Ru2 118.38(4) .
C21 Ru2 C5 102.75(6) .
C21 Ru2 C6 126.56(6) .
C5 Ru2 C6 38.23(6) .
C21 Ru2 C17 38.20(6) .
C5 Ru2 C17 91.53(6) .
C6 Ru2 C17 95.86(6) .
C21 Ru2 C18 63.50(6) .
C5 Ru2 C18 116.65(7) .
C6 Ru2 C18 98.29(6) .
C17 Ru2 C18 37.97(7) .
C21 Ru2 C20 38.17(6) .
C5 Ru2 C20 139.76(6) .
C6 Ru2 C20 158.46(6) .
C17 Ru2 C20 63.22(6) .
C18 Ru2 C20 62.39(6) .
C21 Ru2 C19 62.70(6) .
C5 Ru2 C19 153.06(7) .
C6 Ru2 C19 130.94(7) .
C17 Ru2 C19 62.78(7) .
C18 Ru2 C19 37.38(8) .
C20 Ru2 C19 36.48(7) .
C21 Ru2 Ru1 137.23(4) .
C5 Ru2 Ru1 86.84(4) .
C6 Ru2 Ru1 86.12(4) .
C17 Ru2 Ru1 174.47(5) .
C18 Ru2 Ru1 146.88(6) .
C20 Ru2 Ru1 115.19(4) .
C19 Ru2 Ru1 119.50(5) .
O1 C1 C6 122.43(14) .
O1 C1 C2 120.55(15) .
C6 C1 C2 116.96(13) .
C3 C2 C1 121.87(13) .
C3 C2 Ru1 71.30(8) .
C1 C2 Ru1 105.08(9) .
C2 C3 C4 120.66(13) .
C2 C3 Ru1 70.46(8) .
C4 C3 Ru1 106.10(9) .
O2 C4 C3 121.94(14) .
O2 C4 C5 120.82(14) .
C3 C4 C5 117.18(13) .
C6 C5 C4 121.61(14) .
C6 C5 Ru2 71.16(8) .
C4 C5 Ru2 105.15(9) .
C5 C6 C1 120.92(14) .
C5 C6 Ru2 70.62(8) .
C1 C6 Ru2 106.58(10) .
C11 C7 C8 107.98(13) .
C11 C7 C12 126.35(14) .
C8 C7 C12 125.46(14) .
C11 C7 Ru1 70.00(8) .
C8 C7 Ru1 71.34(8) .
C12 C7 Ru1 128.32(10) .
C7 C8 C9 107.95(13) .
C7 C8 C13 126.18(14) .
C9 C8 C13 125.43(14) .
C7 C8 Ru1 70.57(8) .
C9 C8 Ru1 73.26(8) .
C13 C8 Ru1 127.75(11) .
C10 C9 C8 108.19(13) .
C10 C9 C14 127.35(15) .
C8 C9 C14 124.37(15) .
C10 C9 Ru1 70.86(8) .
C8 C9 Ru1 69.01(8) .
C14 C9 Ru1 128.36(11) .
C9 C10 C11 108.11(13) .
C9 C10 C15 126.72(16) .
C11 C10 C15 125.02(16) .
C9 C10 Ru1 72.40(8) .
C11 C10 Ru1 68.25(8) .
C15 C10 Ru1 128.35(12) .
C7 C11 C10 107.64(13) .
C7 C11 C16 126.59(15) .
C10 C11 C16 125.51(15) .
C7 C11 Ru1 71.63(8) .
C10 C11 Ru1 73.36(9) .
C16 C11 Ru1 125.16(12) .
C21 C17 C18 107.43(15) .
C21 C17 C22 126.5(2) .
C18 C17 C22 125.85(19) .
C21 C17 Ru2 70.01(9) .
C18 C17 Ru2 71.73(9) .
C22 C17 Ru2 127.82(12) .
C19 C18 C17 107.92(15) .
C19 C18 C23 126.4(2) .
C17 C18 C23 125.4(2) .
C19 C18 Ru2 72.85(9) .
C17 C18 Ru2 70.30(9) .
C23 C18 Ru2 127.43(12) .
C20 C19 C18 108.48(16) .
C20 C19 C24 125.7(2) .
C18 C19 C24 125.7(2) .
C20 C19 Ru2 70.77(9) .
C18 C19 Ru2 69.77(9) .
C24 C19 Ru2 128.24(13) .
C19 C20 C21 108.24(15) .
C19 C20 C25 126.53(19) .
C21 C20 C25 125.03(18) .
C19 C20 Ru2 72.75(9) .
C21 C20 Ru2 68.76(8) .
C25 C20 Ru2 128.15(12) .
C17 C21 C20 107.87(15) .
C17 C21 C26 125.82(18) .
C20 C21 C26 125.93(18) .
C17 C21 Ru2 71.79(9) .
C20 C21 Ru2 73.07(9) .
C26 C21 Ru2 126.25(12) .
O3 C27 C32 118.07(16) .
O3 C27 C28 122.85(16) .
C32 C27 C28 119.07(17) .
C29 C28 C27 119.60(18) .
C30 C29 C28 121.23(19) .
C31 C30 C29 118.98(19) .
C30 C31 C32 120.68(19) .
C31 C32 C27 120.43(19) .
O4 C33 C34 122.76(15) .
O4 C33 C38 118.05(15) .
C34 C33 C38 119.18(17) .
C35 C34 C33 119.98(17) .
C34 C35 C36 121.08(18) .
C37 C36 C35 118.69(19) .
C36 C37 C38 121.09(17) .
C37 C38 C33 119.97(17) .
O5 C39 C40 118.5(3) .
O5 C39 C41 120.9(4) 3_655
C40 C39 C41 120.6(3) 3_655
C41 C40 C39 119.0(2) .
C40 C41 C39 120.3(3) 3_655

loop_
_geom_bond_atom_site_label_1
_geom_bond_atom_site_label_2
_geom_bond_distance
_geom_bond_site_symmetry_2
Ru1 C2 2.1638(13) .
Ru1 C11 2.1659(15) .
Ru1 C3 2.1749(13) .
Ru1 C7 2.1875(14) .
Ru1 C8 2.1978(14) .
Ru1 C10 2.2342(15) .
Ru1 C9 2.2543(14) .
Ru1 Ru2 2.74011(16) .
Ru2 C21 2.1647(15) .
Ru2 C5 2.1676(15) .
Ru2 C6 2.1747(14) .
Ru2 C17 2.1881(16) .
Ru2 C18 2.2069(16) .
Ru2 C20 2.2219(15) .
Ru2 C19 2.2474(16) .
C1 O1 1.2466(19) .
C1 C6 1.457(2) .
C1 C2 1.459(2) .
C2 C3 1.421(2) .
C3 C4 1.458(2) .
C4 O2 1.2463(18) .
C4 C5 1.460(2) .
C5 C6 1.422(2) .
C7 C11 1.431(2) .
C7 C8 1.431(2) .
C7 C12 1.497(2) .
C8 C9 1.441(2) .
C8 C13 1.492(2) .
C9 C10 1.415(2) .
C9 C14 1.498(2) .
C10 C11 1.448(2) .
C10 C15 1.496(2) .
C11 C16 1.495(2) .
C17 C21 1.424(2) .
C17 C18 1.430(3) .
C17 C22 1.489(3) .
C18 C19 1.428(3) .
C18 C23 1.497(3) .
C19 C20 1.399(3) .
C19 C24 1.504(3) .
C20 C21 1.435(2) .
C20 C25 1.507(3) .
C21 C26 1.495(2) .
C27 O3 1.359(2) .
C27 C32 1.387(3) .
C27 C28 1.390(3) .
C28 C29 1.383(3) .
C29 C30 1.381(3) .
C30 C31 1.373(3) .
C31 C32 1.382(3) .
C33 O4 1.360(2) .
C33 C34 1.390(2) .
C33 C38 1.390(2) .
C34 C35 1.381(3) .
C35 C36 1.382(3) .
C36 C37 1.381(3) .
C37 C38 1.382(3) .
C39 O5 1.183(4) .
C39 C40 1.380(5) .
C39 C41 1.406(4) 3_655
C40 C41 1.344(4) .
C41 C39 1.406(4) 3_655

loop_
_geom_torsion_atom_site_label_1
_geom_torsion_atom_site_label_2
_geom_torsion_atom_site_label_3
_geom_torsion_atom_site_label_4
_geom_torsion
_geom_torsion_site_symmetry_1
_geom_torsion_site_symmetry_4
C2 Ru1 Ru2 C21 141.98(8) . .
C11 Ru1 Ru2 C21 -115.09(9) . .
C3 Ru1 Ru2 C21 103.68(8) . .
C7 Ru1 Ru2 C21 -152.9(8) . .
C8 Ru1 Ru2 C21 3.62(9) . .
C10 Ru1 Ru2 C21 -75.52(8) . .
C9 Ru1 Ru2 C21 -34.10(8) . .
C2 Ru1 Ru2 C5 36.56(6) . .
C11 Ru1 Ru2 C5 139.49(8) . .
C3 Ru1 Ru2 C5 -1.74(6) . .
C7 Ru1 Ru2 C5 101.6(8) . .
C8 Ru1 Ru2 C5 -101.79(8) . .
C10 Ru1 Ru2 C5 179.06(6) . .
C9 Ru1 Ru2 C5 -139.51(6) . .
C2 Ru1 Ru2 C6 -1.74(6) . .
C11 Ru1 Ru2 C6 101.19(8) . .
C3 Ru1 Ru2 C6 -40.04(6) . .
C7 Ru1 Ru2 C6 63.3(8) . .
C8 Ru1 Ru2 C6 -140.09(8) . .
C10 Ru1 Ru2 C6 140.76(6) . .
C9 Ru1 Ru2 C6 -177.81(6) . .
C2 Ru1 Ru2 C17 109.5(5) . .
C11 Ru1 Ru2 C17 -147.5(5) . .
C3 Ru1 Ru2 C17 71.2(5) . .
C7 Ru1 Ru2 C17 174.6(9) . .
C8 Ru1 Ru2 C17 -28.8(5) . .
C10 Ru1 Ru2 C17 -108.0(5) . .
C9 Ru1 Ru2 C17 -66.5(5) . .
C2 Ru1 Ru2 C18 -100.97(10) . .
C11 Ru1 Ru2 C18 1.96(11) . .
C3 Ru1 Ru2 C18 -139.27(10) . .
C7 Ru1 Ru2 C18 -35.9(8) . .
C8 Ru1 Ru2 C18 120.67(11) . .
C10 Ru1 Ru2 C18 41.53(10) . .
C9 Ru1 Ru2 C18 82.95(10) . .
C2 Ru1 Ru2 C20 -178.47(6) . .
C11 Ru1 Ru2 C20 -75.54(8) . .
C3 Ru1 Ru2 C20 143.23(6) . .
C7 Ru1 Ru2 C20 -113.4(8) . .
C8 Ru1 Ru2 C20 43.18(8) . .
C10 Ru1 Ru2 C20 -35.97(7) . .
C9 Ru1 Ru2 C20 5.46(7) . .
C2 Ru1 Ru2 C19 -137.48(7) . .
C11 Ru1 Ru2 C19 -34.55(9) . .
C3 Ru1 Ru2 C19 -175.78(7) . .
C7 Ru1 Ru2 C19 -72.4(8) . .
C8 Ru1 Ru2 C19 84.17(9) . .
C10 Ru1 Ru2 C19 5.02(8) . .
C9 Ru1 Ru2 C19 46.45(7) . .
O1 C1 C2 C3 -170.60(13) . .
C6 C1 C2 C3 6.6(2) . .
O1 C1 C2 Ru1 112.32(13) . .
C6 C1 C2 Ru1 -70.44(14) . .
C11 Ru1 C2 C3 132.13(9) . .
C7 Ru1 C2 C3 94.55(9) . .
C8 Ru1 C2 C3 66.00(10) . .
C10 Ru1 C2 C3 145.63(9) . .
C9 Ru1 C2 C3 84.00(15) . .
Ru2 Ru1 C2 C3 -88.04(8) . .
C11 Ru1 C2 C1 -108.78(10) . .
C3 Ru1 C2 C1 119.09(14) . .
C7 Ru1 C2 C1 -146.37(10) . .
C8 Ru1 C2 C1 -174.91(9) . .
C10 Ru1 C2 C1 -95.28(12) . .
C9 Ru1 C2 C1 -156.91(12) . .
Ru2 Ru1 C2 C1 31.04(10) . .
C1 C2 C3 C4 1.1(2) . .
Ru1 C2 C3 C4 97.56(12) . .
C1 C2 C3 Ru1 -96.49(12) . .
C11 Ru1 C3 C2 -60.98(10) . .
C7 Ru1 C3 C2 -87.45(9) . .
C8 Ru1 C3 C2 -125.53(9) . .
C10 Ru1 C3 C2 -92.12(17) . .
C9 Ru1 C3 C2 -143.89(9) . .
Ru2 Ru1 C3 C2 89.76(8) . .
C2 Ru1 C3 C4 -117.43(13) . .
C11 Ru1 C3 C4 -178.41(9) . .
C7 Ru1 C3 C4 155.11(10) . .
C8 Ru1 C3 C4 117.04(10) . .
C10 Ru1 C3 C4 150.45(14) . .
C9 Ru1 C3 C4 98.68(11) . .
Ru2 Ru1 C3 C4 -27.67(9) . .
C2 C3 C4 O2 169.78(13) . .
Ru1 C3 C4 O2 -113.73(13) . .
C2 C3 C4 C5 -7.46(19) . .
Ru1 C3 C4 C5 69.03(14) . .
O2 C4 C5 C6 -171.10(14) . .
C3 C4 C5 C6 6.2(2) . .
O2 C4 C5 Ru2 111.97(13) . .
C3 C4 C5 Ru2 -70.75(13) . .
C21 Ru2 C5 C6 134.41(9) . .
C17 Ru2 C5 C6 97.54(10) . .
C18 Ru2 C5 C6 67.88(11) . .
C20 Ru2 C5 C6 145.77(10) . .
C19 Ru2 C5 C6 80.75(17) . .
Ru1 Ru2 C5 C6 -87.75(8) . .
C21 Ru2 C5 C4 -106.82(11) . .
C6 Ru2 C5 C4 118.78(14) . .
C17 Ru2 C5 C4 -143.68(11) . .
C18 Ru2 C5 C4 -173.35(10) . .
C20 Ru2 C5 C4 -95.45(13) . .
C19 Ru2 C5 C4 -160.47(13) . .
Ru1 Ru2 C5 C4 31.03(10) . .
C4 C5 C6 C1 1.6(2) . .
Ru2 C5 C6 C1 98.15(13) . .
C4 C5 C6 Ru2 -96.56(13) . .
O1 C1 C6 C5 169.25(14) . .
C2 C1 C6 C5 -7.9(2) . .
O1 C1 C6 Ru2 -113.77(13) . .
C2 C1 C6 Ru2 69.04(14) . .
C21 Ru2 C6 C5 -60.17(11) . .
C17 Ru2 C6 C5 -85.01(10) . .
C18 Ru2 C6 C5 -123.21(10) . .
C20 Ru2 C6 C5 -98.26(18) . .
C19 Ru2 C6 C5 -143.70(10) . .
Ru1 Ru2 C6 C5 89.81(8) . .
C21 Ru2 C6 C1 -177.79(9) . .
C5 Ru2 C6 C1 -117.62(14) . .
C17 Ru2 C6 C1 157.37(11) . .
C18 Ru2 C6 C1 119.17(11) . .
C20 Ru2 C6 C1 144.12(16) . .
C19 Ru2 C6 C1 98.68(12) . .
Ru1 Ru2 C6 C1 -27.81(10) . .
C2 Ru1 C7 C11 105.00(9) . .
C3 Ru1 C7 C11 143.23(9) . .
C8 Ru1 C7 C11 -118.01(12) . .
C10 Ru1 C7 C11 -38.77(9) . .
C9 Ru1 C7 C11 -80.12(10) . .
Ru2 Ru1 C7 C11 40.0(8) . .
C2 Ru1 C7 C8 -136.98(9) . .
C11 Ru1 C7 C8 118.01(12) . .
C3 Ru1 C7 C8 -98.76(9) . .
C10 Ru1 C7 C8 79.24(9) . .
C9 Ru1 C7 C8 37.89(9) . .
Ru2 Ru1 C7 C8 158.0(7) . .
C2 Ru1 C7 C12 -16.08(14) . .
C11 Ru1 C7 C12 -121.08(18) . .
C3 Ru1 C7 C12 22.14(14) . .
C8 Ru1 C7 C12 120.90(17) . .
C10 Ru1 C7 C12 -159.86(16) . .
C9 Ru1 C7 C12 158.79(16) . .
Ru2 Ru1 C7 C12 -81.1(8) . .
C11 C7 C8 C9 -3.48(16) . .
C12 C7 C8 C9 171.54(13) . .
Ru1 C7 C8 C9 -64.20(10) . .
C11 C7 C8 C13 -176.18(14) . .
C12 C7 C8 C13 -1.2(2) . .
Ru1 C7 C8 C13 123.11(15) . .
C11 C7 C8 Ru1 60.71(10) . .
C12 C7 C8 Ru1 -124.26(14) . .
C2 Ru1 C8 C7 50.74(10) . .
C11 Ru1 C8 C7 -37.54(9) . .
C3 Ru1 C8 C7 85.63(9) . .
C10 Ru1 C8 C7 -80.64(9) . .
C9 Ru1 C8 C7 -116.57(12) . .
Ru2 Ru1 C8 C7 -178.16(6) . .
C2 Ru1 C8 C9 167.31(9) . .
C11 Ru1 C8 C9 79.03(10) . .
C3 Ru1 C8 C9 -157.79(9) . .
C7 Ru1 C8 C9 116.57(12) . .
C10 Ru1 C8 C9 35.93(9) . .
Ru2 Ru1 C8 C9 -61.59(11) . .
C2 Ru1 C8 C13 -70.50(15) . .
C11 Ru1 C8 C13 -158.78(16) . .
C3 Ru1 C8 C13 -35.61(14) . .
C7 Ru1 C8 C13 -121.24(17) . .
C10 Ru1 C8 C13 158.12(16) . .
C9 Ru1 C8 C13 122.19(17) . .
Ru2 Ru1 C8 C13 60.60(16) . .
C7 C8 C9 C10 2.17(16) . .
C13 C8 C9 C10 174.94(14) . .
Ru1 C8 C9 C10 -60.27(10) . .
C7 C8 C9 C14 -174.68(14) . .
C13 C8 C9 C14 -1.9(2) . .
Ru1 C8 C9 C14 122.88(15) . .
C7 C8 C9 Ru1 62.45(10) . .
C13 C8 C9 Ru1 -124.79(15) . .
C2 Ru1 C9 C10 92.76(15) . .
C11 Ru1 C9 C10 37.67(9) . .
C3 Ru1 C9 C10 149.75(9) . .
C7 Ru1 C9 C10 80.91(10) . .
C8 Ru1 C9 C10 119.16(13) . .
Ru2 Ru1 C9 C10 -96.28(9) . .
C2 Ru1 C9 C8 -26.40(17) . .
C11 Ru1 C9 C8 -81.48(9) . .
C3 Ru1 C9 C8 30.59(12) . .
C7 Ru1 C9 C8 -38.25(8) . .
C10 Ru1 C9 C8 -119.16(13) . .
Ru2 Ru1 C9 C8 144.56(7) . .
C2 Ru1 C9 C14 -144.26(15) . .
C11 Ru1 C9 C14 160.65(17) . .
C3 Ru1 C9 C14 -87.27(16) . .
C7 Ru1 C9 C14 -156.11(17) . .
C8 Ru1 C9 C14 -117.86(19) . .
C10 Ru1 C9 C14 122.98(19) . .
Ru2 Ru1 C9 C14 26.70(17) . .
C8 C9 C10 C11 -0.03(17) . .
C14 C9 C10 C11 176.70(15) . .
Ru1 C9 C10 C11 -59.15(10) . .
C8 C9 C10 C15 -175.76(16) . .
C14 C9 C10 C15 1.0(3) . .
Ru1 C9 C10 C15 125.13(17) . .
C8 C9 C10 Ru1 59.12(10) . .
C14 C9 C10 Ru1 -124.15(16) . .
C2 Ru1 C10 C9 -140.22(9) . .
C11 Ru1 C10 C9 -118.54(13) . .
C3 Ru1 C10 C9 -74.58(18) . .
C7 Ru1 C10 C9 -79.78(10) . .
C8 Ru1 C10 C9 -36.89(9) . .
Ru2 Ru1 C10 C9 103.33(9) . .
C2 Ru1 C10 C11 -21.68(13) . .
C3 Ru1 C10 C11 43.95(19) . .
C7 Ru1 C10 C11 38.75(9) . .
C8 Ru1 C10 C11 81.65(10) . .
C9 Ru1 C10 C11 118.54(13) . .
Ru2 Ru1 C10 C11 -138.13(8) . .
C2 Ru1 C10 C15 96.49(17) . .
C11 Ru1 C10 C15 118.2(2) . .
C3 Ru1 C10 C15 162.13(16) . .
C7 Ru1 C10 C15 156.93(18) . .
C8 Ru1 C10 C15 -160.18(18) . .
C9 Ru1 C10 C15 -123.3(2) . .
Ru2 Ru1 C10 C15 -19.96(18) . .
C8 C7 C11 C10 3.45(16) . .
C12 C7 C11 C10 -171.52(14) . .
Ru1 C7 C11 C10 65.02(10) . .
C8 C7 C11 C16 177.82(15) . .
C12 C7 C11 C16 2.9(2) . .
Ru1 C7 C11 C16 -120.61(16) . .
C8 C7 C11 Ru1 -61.57(10) . .
C12 C7 C11 Ru1 123.46(15) . .
C9 C10 C11 C7 -2.12(17) . .
C15 C10 C11 C7 173.70(15) . .
Ru1 C10 C11 C7 -63.88(10) . .
C9 C10 C11 C16 -176.56(15) . .
C15 C10 C11 C16 -0.7(3) . .
Ru1 C10 C11 C16 121.67(16) . .
C9 C10 C11 Ru1 61.77(11) . .
C15 C10 C11 Ru1 -122.42(16) . .
C2 Ru1 C11 C7 -79.16(9) . .
C3 Ru1 C11 C7 -45.75(11) . .
C8 Ru1 C11 C7 37.27(8) . .
C10 Ru1 C11 C7 115.63(13) . .
C9 Ru1 C11 C7 79.56(9) . .
Ru2 Ru1 C11 C7 -177.18(6) . .
C2 Ru1 C11 C10 165.21(9) . .
C3 Ru1 C11 C10 -161.37(9) . .
C7 Ru1 C11 C10 -115.63(13) . .
C8 Ru1 C11 C10 -78.36(10) . .
C9 Ru1 C11 C10 -36.07(9) . .
Ru2 Ru1 C11 C10 67.19(11) . .
C2 Ru1 C11 C16 43.14(15) . .
C3 Ru1 C11 C16 76.55(16) . .
C7 Ru1 C11 C16 122.30(18) . .
C8 Ru1 C11 C16 159.56(16) . .
C10 Ru1 C11 C16 -122.07(19) . .
C9 Ru1 C11 C16 -158.14(17) . .
Ru2 Ru1 C11 C16 -54.88(17) . .
C5 Ru2 C17 C21 108.85(10) . .
C6 Ru2 C17 C21 146.92(10) . .
C18 Ru2 C17 C21 -117.12(14) . .
C20 Ru2 C17 C21 -38.49(10) . .
C19 Ru2 C17 C21 -79.62(11) . .
Ru1 Ru2 C17 C21 36.1(5) . .
C21 Ru2 C17 C18 117.12(14) . .
C5 Ru2 C17 C18 -134.04(11) . .
C6 Ru2 C17 C18 -95.96(11) . .
C20 Ru2 C17 C18 78.63(11) . .
C19 Ru2 C17 C18 37.50(11) . .
Ru1 Ru2 C17 C18 153.2(4) . .
C21 Ru2 C17 C22 -121.2(2) . .
C5 Ru2 C17 C22 -12.4(2) . .
C6 Ru2 C17 C22 25.7(2) . .
C18 Ru2 C17 C22 121.6(2) . .
C20 Ru2 C17 C22 -159.7(2) . .
C19 Ru2 C17 C22 159.1(2) . .
Ru1 Ru2 C17 C22 -85.2(5) . .
C21 C17 C18 C19 -2.33(17) . .
C22 C17 C18 C19 172.50(16) . .
Ru2 C17 C18 C19 -63.58(11) . .
C21 C17 C18 C23 -176.23(16) . .
C22 C17 C18 C23 -1.4(3) . .
Ru2 C17 C18 C23 122.52(17) . .
C21 C17 C18 Ru2 61.25(10) . .
C22 C17 C18 Ru2 -123.92(17) . .
C21 Ru2 C18 C19 78.95(11) . .
C5 Ru2 C18 C19 170.43(10) . .
C6 Ru2 C18 C19 -154.17(10) . .
C17 Ru2 C18 C19 116.91(14) . .
C20 Ru2 C18 C19 35.89(10) . .
Ru1 Ru2 C18 C19 -58.54(13) . .
C21 Ru2 C18 C17 -37.95(10) . .
C5 Ru2 C18 C17 53.52(11) . .
C6 Ru2 C18 C17 88.92(10) . .
C20 Ru2 C18 C17 -81.01(11) . .
C19 Ru2 C18 C17 -116.91(14) . .
Ru1 Ru2 C18 C17 -175.44(7) . .
C21 Ru2 C18 C23 -158.0(3) . .
C5 Ru2 C18 C23 -66.5(2) . .
C6 Ru2 C18 C23 -31.1(2) . .
C17 Ru2 C18 C23 -120.1(3) . .
C20 Ru2 C18 C23 158.9(3) . .
C19 Ru2 C18 C23 123.0(3) . .
Ru1 Ru2 C18 C23 64.5(3) . .
C17 C18 C19 C20 1.48(18) . .
C23 C18 C19 C20 175.31(16) . .
Ru2 C18 C19 C20 -60.45(11) . .
C17 C18 C19 C24 -174.86(16) . .
C23 C18 C19 C24 -1.0(3) . .
Ru2 C18 C19 C24 123.20(17) . .
C17 C18 C19 Ru2 61.93(11) . .
C23 C18 C19 Ru2 -124.24(18) . .
C21 Ru2 C19 C20 37.80(10) . .
C5 Ru2 C19 C20 99.95(17) . .
C6 Ru2 C19 C20 153.89(10) . .
C17 Ru2 C19 C20 81.00(11) . .
C18 Ru2 C19 C20 119.09(15) . .
Ru1 Ru2 C19 C20 -93.28(10) . .
C21 Ru2 C19 C18 -81.29(11) . .
C5 Ru2 C19 C18 -19.1(2) . .
C6 Ru2 C19 C18 34.80(14) . .
C17 Ru2 C19 C18 -38.10(10) . .
C20 Ru2 C19 C18 -119.09(15) . .
Ru1 Ru2 C19 C18 147.63(9) . .
C21 Ru2 C19 C24 158.6(2) . .
C5 Ru2 C19 C24 -139.3(2) . .
C6 Ru2 C19 C24 -85.4(2) . .
C17 Ru2 C19 C24 -158.2(2) . .
C18 Ru2 C19 C24 -120.2(3) . .
C20 Ru2 C19 C24 120.8(3) . .
Ru1 Ru2 C19 C24 27.5(2) . .
C18 C19 C20 C21 -0.06(17) . .
C24 C19 C20 C21 176.29(16) . .
Ru2 C19 C20 C21 -59.88(10) . .
C18 C19 C20 C25 -175.07(16) . .
C24 C19 C20 C25 1.3(3) . .
Ru2 C19 C20 C25 125.10(17) . .
C18 C19 C20 Ru2 59.83(11) . .
C24 C19 C20 Ru2 -123.82(17) . .
C21 Ru2 C20 C19 -118.19(15) . .
C5 Ru2 C20 C19 -136.30(11) . .
C6 Ru2 C20 C19 -64.9(2) . .
C17 Ru2 C20 C19 -79.67(12) . .
C18 Ru2 C20 C19 -36.77(11) . .
Ru1 Ru2 C20 C19 106.22(10) . .
C5 Ru2 C20 C21 -18.12(14) . .
C6 Ru2 C20 C21 53.3(2) . .
C17 Ru2 C20 C21 38.52(10) . .
C18 Ru2 C20 C21 81.41(11) . .
C19 Ru2 C20 C21 118.19(15) . .
Ru1 Ru2 C20 C21 -135.60(8) . .
C21 Ru2 C20 C25 118.5(2) . .
C5 Ru2 C20 C25 100.4(2) . .
C6 Ru2 C20 C25 171.85(19) . .
C17 Ru2 C20 C25 157.1(2) . .
C18 Ru2 C20 C25 -160.1(2) . .
C19 Ru2 C20 C25 -123.3(2) . .
Ru1 Ru2 C20 C25 -17.1(2) . .
C18 C17 C21 C20 2.29(17) . .
C22 C17 C21 C20 -172.49(16) . .
Ru2 C17 C21 C20 64.65(10) . .
C18 C17 C21 C26 175.62(16) . .
C22 C17 C21 C26 0.8(3) . .
Ru2 C17 C21 C26 -122.02(17) . .
C18 C17 C21 Ru2 -62.36(11) . .
C22 C17 C21 Ru2 122.86(17) . .
C19 C20 C21 C17 -1.40(17) . .
C25 C20 C21 C17 173.71(16) . .
Ru2 C20 C21 C17 -63.81(10) . .
C19 C20 C21 C26 -174.72(15) . .
C25 C20 C21 C26 0.4(3) . .
Ru2 C20 C21 C26 122.87(16) . .
C19 C20 C21 Ru2 62.41(11) . .
C25 C20 C21 Ru2 -122.47(16) . .
C5 Ru2 C21 C17 -75.92(11) . .
C6 Ru2 C21 C17 -42.53(12) . .
C18 Ru2 C21 C17 37.73(11) . .
C20 Ru2 C21 C17 115.97(14) . .
C19 Ru2 C21 C17 79.83(11) . .
Ru1 Ru2 C21 C17 -175.21(8) . .
C5 Ru2 C21 C20 168.11(9) . .
C6 Ru2 C21 C20 -158.49(9) . .
C17 Ru2 C21 C20 -115.97(14) . .
C18 Ru2 C21 C20 -78.24(11) . .
C19 Ru2 C21 C20 -36.14(10) . .
Ru1 Ru2 C21 C20 68.83(11) . .
C5 Ru2 C21 C26 45.60(18) . .
C6 Ru2 C21 C26 78.99(19) . .
C17 Ru2 C21 C26 121.5(2) . .
C18 Ru2 C21 C26 159.2(2) . .
C20 Ru2 C21 C26 -122.5(2) . .
C19 Ru2 C21 C26 -158.6(2) . .
Ru1 Ru2 C21 C26 -53.7(2) . .
O3 C27 C28 C29 -178.57(18) . .
C32 C27 C28 C29 0.7(3) . .
C27 C28 C29 C30 -0.3(3) . .
C28 C29 C30 C31 -0.5(3) . .
C29 C30 C31 C32 0.8(3) . .
C30 C31 C32 C27 -0.4(3) . .
O3 C27 C32 C31 178.97(18) . .
C28 C27 C32 C31 -0.3(3) . .
O4 C33 C34 C35 179.59(18) . .
C38 C33 C34 C35 -1.3(3) . .
C33 C34 C35 C36 0.3(3) . .
C34 C35 C36 C37 0.6(3) . .
C35 C36 C37 C38 -0.5(3) . .
C36 C37 C38 C33 -0.4(3) . .
O4 C33 C38 C37 -179.49(15) . .
C34 C33 C38 C37 1.4(3) . .
O5 C39 C40 C41 -178.8(3) . .
C41 C39 C40 C41 0.1(4) 3_655 .
C39 C40 C41 C39 -0.1(4) . 3_655
